data_7717560
loop_
_publ_author_name
'Wu, Jianfeng'
'Li, Mengtao'
'Yang, Qianqian'
'Zhang, Baoliang'
'Tang, Jinkui'

_publ_section_title
;
 Two-step Spin Transition around Room Temperature in a FeIII Complex
;
_journal_name_full 'Dalton Transactions'
_journal_paper_doi 10.1039/D4DT02736A
_journal_year 2024
_chemical_formula_moiety 'C32 H22 Fe N4 O4, 1.716(C2 H3 N), B F4'
_chemical_formula_sum 'C35.43 H27.15 B F4 Fe N5.71 O4'
_chemical_formula_weight 739.61
_space_group_crystal_system triclinic
_space_group_IT_number 2
_space_group_name_Hall '-P 1'
_space_group_name_H-M_alt 'P -1'
_atom_sites_solution_hydrogens geom
_atom_sites_solution_primary iterative
_audit_creation_date 2024-11-21
_audit_creation_method
;
Olex2 1.3
(compiled 2020.11.12 svn.r5f609507 for OlexSys, GUI svn.r6408)
;
_audit_update_record
;
2024-11-21 deposited with the CCDC.	2024-11-21 downloaded from the CCDC.
;
_cell_angle_alpha 71.31(2)
_cell_angle_beta 72.147(14)
_cell_angle_gamma 88.655(14)
_cell_formula_units_Z 2
_cell_length_a 9.786(6)
_cell_length_b 12.619(7)
_cell_length_c 15.625(11)
_cell_measurement_reflns_used 3015
_cell_measurement_temperature 360.00
_cell_measurement_theta_max 20.75
_cell_measurement_theta_min 2.22
_cell_volume 1733.8(19)
_computing_molecular_graphics 'Olex2 1.3 (Dolomanov et al., 2009)'
_computing_publication_material 'Olex2 1.3 (Dolomanov et al., 2009)'
_computing_structure_refinement 'SHELXL 2018/3 (Sheldrick, 2015)'
_computing_structure_solution 'olex2.solve 1.3 (Bourhis et al., 2015)'
_diffrn_ambient_temperature 360.00
_diffrn_measured_fraction_theta_full 0.986
_diffrn_measured_fraction_theta_max 0.986
_diffrn_measurement_device_type 'CCD area detector'
_diffrn_measurement_method 'phi and omega scans'
_diffrn_radiation_monochromator graphite
_diffrn_radiation_type MoK\a
_diffrn_radiation_wavelength 0.71073
_diffrn_reflns_av_R_equivalents 0.1408
_diffrn_reflns_av_unetI/netI 0.1060
_diffrn_reflns_Laue_measured_fraction_full 0.986
_diffrn_reflns_Laue_measured_fraction_max 0.986
_diffrn_reflns_limit_h_max 11
_diffrn_reflns_limit_h_min -11
_diffrn_reflns_limit_k_max 14
_diffrn_reflns_limit_k_min -15
_diffrn_reflns_limit_l_max 18
_diffrn_reflns_limit_l_min -18
_diffrn_reflns_number 28995
_diffrn_reflns_point_group_measured_fraction_full 0.986
_diffrn_reflns_point_group_measured_fraction_max 0.986
_diffrn_reflns_theta_full 25.121
_diffrn_reflns_theta_max 25.121
_diffrn_reflns_theta_min 1.842
_diffrn_source_current 1.4
_diffrn_source_power 0.07
_diffrn_source_voltage 50.0
_exptl_absorpt_coefficient_mu 0.504
_exptl_absorpt_correction_T_max 0.911
_exptl_absorpt_correction_T_min 0.902
_exptl_absorpt_correction_type multi-scan
_exptl_absorpt_process_details
'multi-scan was used for absorption correction. wR2(int) was 0.0979 before and 0.0508 after correction. The Ratio of minimum to maximum transmission is 0.8290. The \l/2 correction factor is Not present.'
_exptl_crystal_colour 'clear dark red'
_exptl_crystal_colour_lustre clear
_exptl_crystal_colour_modifier dark
_exptl_crystal_colour_primary red
_exptl_crystal_density_diffrn 1.417
_exptl_crystal_description block
_exptl_crystal_F_000 757
_exptl_crystal_size_max 0.2
_exptl_crystal_size_mid 0.18
_exptl_crystal_size_min 0.18
_refine_diff_density_max 0.393
_refine_diff_density_min -0.407
_refine_diff_density_rms 0.056
_refine_ls_extinction_method none
_refine_ls_goodness_of_fit_ref 1.029
_refine_ls_hydrogen_treatment constr
_refine_ls_matrix_type full
_refine_ls_number_parameters 510
_refine_ls_number_reflns 6108
_refine_ls_number_restraints 175
_refine_ls_restrained_S_all 1.074
_refine_ls_R_factor_all 0.1264
_refine_ls_R_factor_gt 0.0721
_refine_ls_shift/su_max 0.000
_refine_ls_shift/su_mean 0.000
_refine_ls_structure_factor_coef Fsqd
_refine_ls_weighting_details 'w=1/[\s^2^(Fo^2^)+(0.1172P)^2^] where P=(Fo^2^+2Fc^2^)/3'
_refine_ls_weighting_scheme calc
_refine_ls_wR_factor_gt 0.1850
_refine_ls_wR_factor_ref 0.2245
_reflns_Friedel_coverage 0.000
_reflns_number_gt 3459
_reflns_number_total 6108
_reflns_threshold_expression 'I > 2\s(I)'
_cod_data_source_file d4dt02736a2.cif
_cod_data_source_block 1_360K
_cod_original_cell_volume 1733.7(19)
_cod_database_code 7717560
_shelx_shelxl_version_number 2018/3
_shelx_space_group_comment
;
The symmetry employed for this shelxl refinement is uniquely defined
by the following loop, which should always be used as a source of
symmetry information in preference to the above space-group names.
They are only intended as comments.
;
_shelx_estimated_absorpt_t_max 0.915
_shelx_estimated_absorpt_t_min 0.906
_olex2_refinement_description
;
1. Fixed Uiso
 At 1.2 times of:
  All C(H) groups
 At 1.5 times of:
  All C(H,H,H) groups, All O(H) groups
2. Restrained distances
 B2-F5 = B2-F6 = B2-F7 = B2-F8
 1.42 with sigma of 0.02
 F5A-F8A
 2.1 with sigma of 0.01
 B2-F5 \\sim B2-F6 \\sim B2-F7 \\sim B2-F8
 with sigma of 0.02
 F5-F6 \\sim F6-F7 \\sim F7-F8 \\sim F8-F5 \\sim F6-F8 \\sim F5-F7
 with sigma of 0.04
 B2-F6 \\sim B2-F6A
 with sigma of 0.02
 B2-F5 \\sim B2-F5A
 with sigma of 0.02
 B2-F8 \\sim B2-F8A
 with sigma of 0.02
 B2-F7 \\sim B2-F7A
 with sigma of 0.02
3. Rigid bond restraints
 F7A, B2
 with sigma for 1-2 distances of 0.01 and sigma for 1-3 distances of 0.01
4. Uiso/Uaniso restraints and constraints
B2 \\sim F5 \\sim F6 \\sim F7 \\sim F8: within 2A with sigma of 0.04 and sigma
for terminal atoms of 0.08 within 2A
Uanis(N5) \\sim Ueq, Uanis(C33) \\sim Ueq, Uanis(C34) \\sim Ueq: with sigma of
0.01 and sigma for terminal atoms of 0.02
Uanis(F5A) \\sim Ueq, Uanis(B2) \\sim Ueq, Uanis(F5) \\sim Ueq, Uanis(F6) \\sim
Ueq, Uanis(F7) \\sim Ueq, Uanis(F8) \\sim Ueq, Uanis(F7A) \\sim Ueq, Uanis(F8A)
\\sim Ueq, Uanis(F6A) \\sim Ueq: with sigma of 0.005 and sigma for terminal
atoms of 0.01
Uanis(B2) \\sim Ueq, Uanis(F5) \\sim Ueq, Uanis(F6) \\sim Ueq, Uanis(F7) \\sim
Ueq, Uanis(F8) \\sim Ueq, Uanis(F5A) \\sim Ueq, Uanis(F7A) \\sim Ueq,
Uanis(F8A) \\sim Ueq, Uanis(F6A) \\sim Ueq: with sigma of 0.01 and sigma for
terminal atoms of 0.02
5. Rigid body (RIGU) restrains
 B2, F5, F6, F7, F8
 with sigma for 1-2 distances of 0.004 and sigma for 1-3 distances of 0.004
6. Others
 Sof(F5A)=Sof(F7A)=Sof(F8A)=Sof(F6A)=1-FVAR(1)
 Sof(F5)=Sof(F6)=Sof(F7)=Sof(F8)=FVAR(1)
 Fixed Sof: N5(0.8627) C33(0.8627) C34(0.8627) HV(0.8627) HW(0.8627)
 HX(0.8627) N6(0.8534) C35(0.8534) C36(0.8534) HY(0.8534) HZ(0.8534) H1(0.8534)
7.a Aromatic/amide H refined with riding coordinates:
 C1(HB), C2(HC), C3(HD), C7(HE), C8(HF), C9(HG), C10(HH), C14(HI), C15(HJ),
 C16(HK), C17(HL), C18(HM), C19(HN), C23(HO), C24(HP), C25(HQ), C26(HR),
 C28(HS), C29(HT), C30(HU)
7.b Idealised Me refined as rotating group:
 C34(HV,HW,HX), C36(HY,HZ,H1)
7.c Idealised tetrahedral OH refined as rotating group:
 O2(H), O4(HA)
;
_olex2_submission_special_instructions 'No special instructions were received'

loop_
_space_group_symop_operation_xyz
'x, y, z'
'-x, -y, -z'

loop_
_atom_site_label
_atom_site_type_symbol
_atom_site_fract_x
_atom_site_fract_y
_atom_site_fract_z
_atom_site_U_iso_or_equiv
_atom_site_adp_type
_atom_site_occupancy
_atom_site_site_symmetry_order
_atom_site_calc_flag
_atom_site_refinement_flags_posn
_atom_site_refinement_flags_adp
_atom_site_refinement_flags_occupancy
_atom_site_disorder_assembly
_atom_site_disorder_group
Fe1 Fe 0.48026(7) 0.41427(5) 0.31747(5) 0.0668(3) Uani 1 1 d . . . . .
O1 O 0.5509(4) 0.2977(3) 0.4004(2) 0.0818(9) Uani 1 1 d . . . . .
O2 O 0.6450(5) 0.1793(3) 0.5409(3) 0.0987(12) Uani 1 1 d . . . . .
H H 0.669036 0.132627 0.583758 0.148 Uiso 1 1 calc R U . . .
O3 O 0.6592(3) 0.5041(3) 0.2486(2) 0.0791(9) Uani 1 1 d . . . . .
O4 O 0.9120(4) 0.5993(4) 0.1181(3) 0.1079(13) Uani 1 1 d . . . . .
HA H 0.879913 0.532464 0.139725 0.162 Uiso 1 1 calc R U . . .
N1 N 0.3887(4) 0.5109(3) 0.2103(3) 0.0712(10) Uani 1 1 d . . . . .
N2 N 0.4851(4) 0.3077(3) 0.2362(3) 0.0696(10) Uani 1 1 d . . . . .
N3 N 0.2641(4) 0.3515(3) 0.4075(3) 0.0755(10) Uani 1 1 d . . . . .
N4 N 0.4242(4) 0.5257(3) 0.3968(3) 0.0701(10) Uani 1 1 d . . . . .
C1 C 0.3456(5) 0.6129(4) 0.1988(4) 0.0801(13) Uani 1 1 d . . . . .
HB H 0.358131 0.650050 0.239609 0.096 Uiso 1 1 calc R U . . .
C2 C 0.2825(6) 0.6691(5) 0.1296(4) 0.0932(16) Uani 1 1 d . . . . .
HC H 0.254427 0.742141 0.123792 0.112 Uiso 1 1 calc R U . . .
C3 C 0.2628(6) 0.6162(5) 0.0716(4) 0.0983(17) Uani 1 1 d . . . . .
HD H 0.218872 0.652250 0.025376 0.118 Uiso 1 1 calc R U . . .
C4 C 0.3070(6) 0.5075(5) 0.0790(4) 0.0837(14) Uani 1 1 d . . . . .
C5 C 0.3726(5) 0.4571(4) 0.1507(3) 0.0712(12) Uani 1 1 d . . . . .
C6 C 0.4225(5) 0.3483(4) 0.1617(3) 0.0724(12) Uani 1 1 d . . . . .
C7 C 0.4067(6) 0.2925(5) 0.1029(4) 0.0925(16) Uani 1 1 d . . . . .
HE H 0.438289 0.220211 0.109527 0.111 Uiso 1 1 calc R U . . .
C8 C 0.3418(7) 0.3451(6) 0.0316(4) 0.1038(18) Uani 1 1 d . . . . .
HF H 0.330322 0.306205 -0.008296 0.125 Uiso 1 1 calc R U . . .
C9 C 0.2965(7) 0.4486(6) 0.0194(4) 0.1021(18) Uani 1 1 d . . . . .
HG H 0.257314 0.481658 -0.029917 0.123 Uiso 1 1 calc R U . . .
C10 C 0.5412(6) 0.2126(4) 0.2501(4) 0.0783(13) Uani 1 1 d . . . . .
HH H 0.544651 0.175488 0.206196 0.094 Uiso 1 1 calc R U . . .
C11 C 0.5987(5) 0.1580(4) 0.3250(4) 0.0759(13) Uani 1 1 d . . . . .
C12 C 0.5998(5) 0.2006(4) 0.3981(3) 0.0696(12) Uani 1 1 d . . . . .
C13 C 0.6504(6) 0.1358(4) 0.4716(4) 0.0778(13) Uani 1 1 d . . . . .
C14 C 0.7044(6) 0.0355(5) 0.4703(4) 0.0935(16) Uani 1 1 d . . . . .
HI H 0.740930 -0.006059 0.519005 0.112 Uiso 1 1 calc R U . . .
C15 C 0.7057(8) -0.0057(5) 0.3973(5) 0.113(2) Uani 1 1 d . . . . .
HJ H 0.743876 -0.074678 0.396970 0.135 Uiso 1 1 calc R U . . .
C16 C 0.6527(7) 0.0523(5) 0.3271(4) 0.0982(17) Uani 1 1 d . . . . .
HK H 0.651736 0.022384 0.279314 0.118 Uiso 1 1 calc R U . . .
C17 C 0.1877(7) 0.2649(5) 0.4096(5) 0.1030(18) Uani 1 1 d . . . . .
HL H 0.224311 0.232190 0.361770 0.124 Uiso 1 1 calc R U . . .
C18 C 0.0563(7) 0.2199(6) 0.4785(6) 0.121(2) Uani 1 1 d . . . . .
HM H 0.005291 0.158790 0.476878 0.146 Uiso 1 1 calc R U . . .
C19 C 0.0045(7) 0.2645(6) 0.5464(5) 0.114(2) Uani 1 1 d . . . . .
HN H -0.083073 0.233188 0.594268 0.136 Uiso 1 1 calc R U . . .
C20 C 0.0774(6) 0.3585(5) 0.5493(4) 0.0890(16) Uani 1 1 d . . . . .
C21 C 0.2090(5) 0.3996(4) 0.4762(3) 0.0740(13) Uani 1 1 d . . . . .
C22 C 0.2888(5) 0.4935(4) 0.4738(3) 0.0750(13) Uani 1 1 d . . . . .
C23 C 0.2374(6) 0.5410(5) 0.5428(4) 0.0902(15) Uani 1 1 d . . . . .
HO H 0.291102 0.601777 0.542857 0.108 Uiso 1 1 calc R U . . .
C24 C 0.1062(7) 0.5006(7) 0.6133(4) 0.107(2) Uani 1 1 d . . . . .
HP H 0.070582 0.536486 0.658965 0.128 Uiso 1 1 calc R U . . .
C25 C 0.0287(7) 0.4110(7) 0.6178(4) 0.109(2) Uani 1 1 d . . . . .
HQ H -0.058539 0.383838 0.667276 0.130 Uiso 1 1 calc R U . . .
C26 C 0.4959(6) 0.6179(4) 0.3793(4) 0.0786(13) Uani 1 1 d . . . . .
HR H 0.456325 0.661046 0.418615 0.094 Uiso 1 1 calc R U . . .
C27 C 0.6293(5) 0.6619(4) 0.3065(4) 0.0764(13) Uani 1 1 d . . . . .
C28 C 0.6887(7) 0.7655(5) 0.2992(5) 0.0956(17) Uani 1 1 d . . . . .
HS H 0.639479 0.803399 0.340966 0.115 Uiso 1 1 calc R U . . .
C29 C 0.8167(8) 0.8119(5) 0.2323(5) 0.109(2) Uani 1 1 d . . . . .
HT H 0.855609 0.881473 0.228007 0.131 Uiso 1 1 calc R U . . .
C30 C 0.8903(7) 0.7567(5) 0.1701(5) 0.1034(18) Uani 1 1 d . . . . .
HU H 0.977787 0.790066 0.123040 0.124 Uiso 1 1 calc R U . . .
C31 C 0.8369(5) 0.6546(5) 0.1766(4) 0.0816(14) Uani 1 1 d . . . . .
C32 C 0.7026(5) 0.6036(4) 0.2451(3) 0.0702(12) Uani 1 1 d . . . . .
N5 N 0.8948(12) 0.3651(9) 0.1465(9) 0.215(5) Uani 0.8627 1 d . U P . .
C33 C 0.9442(12) 0.2856(10) 0.1634(9) 0.167(4) Uani 0.8627 1 d . U P . .
C34 C 1.0043(14) 0.1836(10) 0.1642(13) 0.253(7) Uani 0.8627 1 d . U P . .
HV H 1.096982 0.197739 0.114774 0.380 Uiso 0.8627 1 calc R U P . .
HW H 0.940472 0.135915 0.152642 0.380 Uiso 0.8627 1 calc R U P . .
HX H 1.017013 0.146487 0.225714 0.380 Uiso 0.8627 1 calc R U P . .
N6 N 0.7539(15) 1.1017(9) 0.0566(7) 0.193(5) Uani 0.8534 1 d . . P . .
C35 C 0.7164(17) 1.0246(10) 0.0525(7) 0.158(5) Uani 0.8534 1 d . . P . .
C36 C 0.6497(16) 0.9228(11) 0.0524(9) 0.195(5) Uani 0.8534 1 d . . P . .
HY H 0.716858 0.893045 0.007456 0.292 Uiso 0.8534 1 calc R U P . .
HZ H 0.563512 0.939981 0.034079 0.292 Uiso 0.8534 1 calc R U P . .
H1 H 0.624360 0.867546 0.115686 0.292 Uiso 0.8534 1 calc R U P . .
B2 B 0.2747(10) 0.9504(7) 0.2446(6) 0.135(3) Uani 1 1 d D U . . .
F5 F 0.2509(13) 0.9773(8) 0.3226(5) 0.170(3) Uani 0.699(11) 1 d D U P A 1
F6 F 0.1555(10) 0.9419(9) 0.2188(7) 0.204(4) Uani 0.699(11) 1 d D U P A 1
F7 F 0.3794(13) 1.0208(7) 0.1693(6) 0.195(4) Uani 0.699(11) 1 d D U P A 1
F8 F 0.3234(11) 0.8450(6) 0.2680(7) 0.170(3) Uani 0.699(11) 1 d D U P A 1
F5A F 0.384(3) 0.977(2) 0.272(2) 0.242(12) Uani 0.301(11) 1 d D U P A 2
F7A F 0.253(3) 0.8493(16) 0.2402(19) 0.185(9) Uani 0.301(11) 1 d D U P A 2
F8A F 0.161(2) 0.981(3) 0.305(2) 0.263(15) Uani 0.301(11) 1 d D U P A 2
F6A F 0.274(3) 1.0285(16) 0.1624(12) 0.166(8) Uani 0.301(11) 1 d D U P A 2

loop_
_atom_site_aniso_label
_atom_site_aniso_U_11
_atom_site_aniso_U_22
_atom_site_aniso_U_33
_atom_site_aniso_U_23
_atom_site_aniso_U_13
_atom_site_aniso_U_12
Fe1 0.0650(4) 0.0682(4) 0.0730(5) -0.0281(3) -0.0251(3) 0.0118(3)
O1 0.098(2) 0.076(2) 0.089(2) -0.0361(17) -0.0456(19) 0.0277(18)
O2 0.134(3) 0.092(3) 0.095(3) -0.043(2) -0.060(2) 0.040(2)
O3 0.0684(19) 0.087(2) 0.091(2) -0.0434(18) -0.0226(17) 0.0083(16)
O4 0.073(2) 0.138(3) 0.106(3) -0.049(3) -0.010(2) 0.006(2)
N1 0.068(2) 0.077(2) 0.067(2) -0.023(2) -0.0197(19) 0.0070(19)
N2 0.075(2) 0.068(2) 0.070(2) -0.0250(19) -0.026(2) 0.0050(19)
N3 0.071(2) 0.071(2) 0.078(3) -0.017(2) -0.022(2) 0.0007(19)
N4 0.070(2) 0.074(2) 0.072(2) -0.0263(19) -0.028(2) 0.015(2)
C1 0.083(3) 0.081(3) 0.083(3) -0.030(3) -0.033(3) 0.020(3)
C2 0.100(4) 0.101(4) 0.086(4) -0.034(3) -0.040(3) 0.036(3)
C3 0.090(4) 0.106(4) 0.086(4) -0.009(3) -0.035(3) 0.025(3)
C4 0.081(3) 0.100(4) 0.068(3) -0.021(3) -0.028(3) 0.000(3)
C5 0.063(3) 0.082(3) 0.063(3) -0.017(2) -0.019(2) 0.002(2)
C6 0.072(3) 0.084(3) 0.065(3) -0.025(2) -0.024(2) -0.005(2)
C7 0.103(4) 0.094(4) 0.090(4) -0.034(3) -0.041(3) 0.005(3)
C8 0.121(5) 0.119(5) 0.090(4) -0.040(4) -0.052(4) -0.008(4)
C9 0.104(4) 0.111(5) 0.098(4) -0.024(4) -0.050(4) -0.002(4)
C10 0.093(4) 0.070(3) 0.079(3) -0.033(3) -0.027(3) 0.008(3)
C11 0.080(3) 0.066(3) 0.083(3) -0.027(2) -0.024(3) 0.010(2)
C12 0.074(3) 0.062(3) 0.073(3) -0.022(2) -0.024(2) 0.010(2)
C13 0.085(3) 0.074(3) 0.082(3) -0.029(3) -0.033(3) 0.016(3)
C14 0.109(4) 0.081(3) 0.106(4) -0.033(3) -0.054(3) 0.028(3)
C15 0.160(6) 0.081(4) 0.121(5) -0.045(4) -0.067(5) 0.048(4)
C16 0.131(5) 0.084(3) 0.105(4) -0.052(3) -0.053(4) 0.033(3)
C17 0.095(4) 0.087(4) 0.113(5) -0.023(3) -0.022(4) -0.008(3)
C18 0.086(4) 0.104(5) 0.139(6) -0.014(4) -0.012(4) -0.019(4)
C19 0.081(4) 0.124(5) 0.099(5) 0.001(4) -0.014(4) -0.013(4)
C20 0.066(3) 0.107(4) 0.075(4) -0.008(3) -0.020(3) 0.005(3)
C21 0.067(3) 0.084(3) 0.063(3) -0.009(3) -0.026(2) 0.011(2)
C22 0.067(3) 0.092(3) 0.067(3) -0.022(3) -0.028(2) 0.023(3)
C23 0.080(4) 0.122(4) 0.080(4) -0.042(3) -0.034(3) 0.033(3)
C24 0.092(4) 0.159(6) 0.078(4) -0.052(4) -0.029(4) 0.042(4)
C25 0.072(4) 0.162(6) 0.068(4) -0.018(4) -0.012(3) 0.029(4)
C26 0.086(3) 0.075(3) 0.081(3) -0.030(3) -0.032(3) 0.017(3)
C27 0.069(3) 0.081(3) 0.084(3) -0.031(3) -0.027(3) 0.011(2)
C28 0.095(4) 0.084(4) 0.114(5) -0.044(3) -0.030(4) 0.010(3)
C29 0.110(5) 0.076(4) 0.142(6) -0.028(4) -0.047(5) -0.004(3)
C30 0.083(4) 0.101(4) 0.106(5) -0.008(4) -0.026(3) -0.008(3)
C31 0.071(3) 0.090(4) 0.079(3) -0.024(3) -0.021(3) 0.006(3)
C32 0.066(3) 0.074(3) 0.073(3) -0.024(2) -0.026(2) 0.005(2)
N5 0.175(8) 0.153(7) 0.253(10) -0.070(8) 0.022(8) 0.024(7)
C33 0.113(6) 0.128(6) 0.211(8) -0.041(6) 0.002(6) 0.017(5)
C34 0.142(9) 0.158(9) 0.374(16) -0.022(10) -0.031(10) 0.021(8)
N6 0.281(13) 0.130(7) 0.125(7) -0.007(6) -0.039(7) 0.015(9)
C35 0.274(15) 0.098(7) 0.115(7) -0.025(6) -0.092(8) 0.061(9)
C36 0.284(16) 0.179(11) 0.186(11) -0.091(9) -0.139(11) 0.116(11)
B2 0.136(5) 0.133(4) 0.133(4) -0.038(4) -0.043(4) 0.003(4)
F5 0.199(7) 0.215(6) 0.130(5) -0.077(4) -0.080(5) 0.044(5)
F6 0.192(7) 0.219(7) 0.229(8) -0.051(6) -0.130(6) 0.015(5)
F7 0.218(7) 0.161(6) 0.154(6) -0.018(4) -0.017(5) -0.043(6)
F8 0.182(7) 0.146(5) 0.177(6) -0.033(4) -0.071(5) 0.026(4)
F5A 0.246(15) 0.255(15) 0.242(15) -0.066(10) -0.116(10) -0.004(9)
F7A 0.203(13) 0.174(10) 0.193(12) -0.092(9) -0.048(8) -0.007(8)
F8A 0.265(17) 0.267(17) 0.253(17) -0.098(10) -0.066(10) 0.042(10)
F6A 0.160(11) 0.164(11) 0.150(10) -0.007(7) -0.062(8) 0.025(8)

loop_
_atom_type_symbol
_atom_type_description
_atom_type_scat_dispersion_real
_atom_type_scat_dispersion_imag
_atom_type_scat_source
C C 0.0033 0.0016 'International Tables Vol C Tables 4.2.6.8 and 6.1.1.4'
H H 0.0000 0.0000 'International Tables Vol C Tables 4.2.6.8 and 6.1.1.4'
B B 0.0013 0.0007 'International Tables Vol C Tables 4.2.6.8 and 6.1.1.4'
F F 0.0171 0.0103 'International Tables Vol C Tables 4.2.6.8 and 6.1.1.4'
Fe Fe 0.3463 0.8444 'International Tables Vol C Tables 4.2.6.8 and 6.1.1.4'
N N 0.0061 0.0033 'International Tables Vol C Tables 4.2.6.8 and 6.1.1.4'
O O 0.0106 0.0060 'International Tables Vol C Tables 4.2.6.8 and 6.1.1.4'

loop_
_geom_angle_atom_site_label_1
_geom_angle_atom_site_label_2
_geom_angle_atom_site_label_3
_geom_angle
_geom_angle_site_symmetry_1
_geom_angle_site_symmetry_3
_geom_angle_publ_flag
O1 Fe1 O3 97.07(16) . . ?
O1 Fe1 N1 164.68(14) . . ?
O1 Fe1 N2 88.16(15) . . ?
O1 Fe1 N3 89.28(16) . . ?
O1 Fe1 N4 100.81(15) . . ?
O3 Fe1 N1 89.86(15) . . ?
O3 Fe1 N2 101.74(14) . . ?
O3 Fe1 N3 164.59(15) . . ?
O3 Fe1 N4 87.81(15) . . ?
N2 Fe1 N1 77.03(16) . . ?
N2 Fe1 N3 92.46(16) . . ?
N3 Fe1 N1 87.48(15) . . ?
N4 Fe1 N1 93.06(15) . . ?
N4 Fe1 N2 166.09(15) . . ?
N4 Fe1 N3 77.19(16) . . ?
C12 O1 Fe1 134.3(3) . . ?
C13 O2 H 109.5 . . ?
C32 O3 Fe1 131.5(3) . . ?
C31 O4 HA 109.5 . . ?
C1 N1 Fe1 127.0(3) . . ?
C1 N1 C5 118.4(4) . . ?
C5 N1 Fe1 114.5(3) . . ?
C6 N2 Fe1 115.4(3) . . ?
C10 N2 Fe1 124.0(3) . . ?
C10 N2 C6 120.6(4) . . ?
C17 N3 Fe1 127.1(4) . . ?
C17 N3 C21 117.8(5) . . ?
C21 N3 Fe1 114.6(3) . . ?
C22 N4 Fe1 114.7(3) . . ?
C26 N4 Fe1 125.5(3) . . ?
C26 N4 C22 119.7(4) . . ?
N1 C1 HB 118.0 . . ?
N1 C1 C2 123.9(5) . . ?
C2 C1 HB 118.0 . . ?
C1 C2 HC 120.8 . . ?
C3 C2 C1 118.4(5) . . ?
C3 C2 HC 120.8 . . ?
C2 C3 HD 119.5 . . ?
C2 C3 C4 120.9(5) . . ?
C4 C3 HD 119.5 . . ?
C3 C4 C5 116.9(5) . . ?
C9 C4 C3 124.8(6) . . ?
C9 C4 C5 118.3(5) . . ?
N1 C5 C4 121.4(5) . . ?
N1 C5 C6 118.3(4) . . ?
C6 C5 C4 120.3(5) . . ?
C5 C6 N2 114.6(4) . . ?
C7 C6 N2 126.1(5) . . ?
C7 C6 C5 119.3(5) . . ?
C6 C7 HE 120.4 . . ?
C6 C7 C8 119.2(6) . . ?
C8 C7 HE 120.4 . . ?
C7 C8 HF 119.0 . . ?
C9 C8 C7 122.1(6) . . ?
C9 C8 HF 119.0 . . ?
C4 C9 HG 119.6 . . ?
C8 C9 C4 120.8(6) . . ?
C8 C9 HG 119.6 . . ?
N2 C10 HH 116.5 . . ?
N2 C10 C11 127.0(4) . . ?
C11 C10 HH 116.5 . . ?
C12 C11 C10 124.1(4) . . ?
C12 C11 C16 118.8(5) . . ?
C16 C11 C10 117.0(5) . . ?
O1 C12 C11 121.8(4) . . ?
O1 C12 C13 119.2(4) . . ?
C13 C12 C11 119.0(4) . . ?
O2 C13 C12 116.3(4) . . ?
O2 C13 C14 123.0(5) . . ?
C14 C13 C12 120.6(5) . . ?
C13 C14 HI 119.8 . . ?
C13 C14 C15 120.4(5) . . ?
C15 C14 HI 119.8 . . ?
C14 C15 HJ 119.6 . . ?
C16 C15 C14 120.8(5) . . ?
C16 C15 HJ 119.6 . . ?
C11 C16 HK 119.9 . . ?
C15 C16 C11 120.3(5) . . ?
C15 C16 HK 119.9 . . ?
N3 C17 HL 118.2 . . ?
N3 C17 C18 123.6(6) . . ?
C18 C17 HL 118.2 . . ?
C17 C18 HM 120.6 . . ?
C19 C18 C17 118.7(7) . . ?
C19 C18 HM 120.6 . . ?
C18 C19 HN 119.1 . . ?
C18 C19 C20 121.8(6) . . ?
C20 C19 HN 119.1 . . ?
C21 C20 C19 115.8(6) . . ?
C25 C20 C19 125.1(6) . . ?
C25 C20 C21 119.1(6) . . ?
N3 C21 C20 122.2(5) . . ?
N3 C21 C22 118.3(4) . . ?
C20 C21 C22 119.4(5) . . ?
C21 C22 N4 114.1(4) . . ?
C23 C22 N4 126.6(5) . . ?
C23 C22 C21 119.2(5) . . ?
C22 C23 HO 119.7 . . ?
C22 C23 C24 120.5(6) . . ?
C24 C23 HO 119.7 . . ?
C23 C24 HP 119.2 . . ?
C25 C24 C23 121.5(6) . . ?
C25 C24 HP 119.2 . . ?
C20 C25 HQ 119.9 . . ?
C24 C25 C20 120.2(6) . . ?
C24 C25 HQ 119.9 . . ?
N4 C26 HR 116.6 . . ?
N4 C26 C27 126.8(5) . . ?
C27 C26 HR 116.6 . . ?
C28 C27 C26 117.4(5) . . ?
C28 C27 C32 120.3(5) . . ?
C32 C27 C26 122.2(5) . . ?
C27 C28 HS 119.7 . . ?
C29 C28 C27 120.7(6) . . ?
C29 C28 HS 119.7 . . ?
C28 C29 HT 119.9 . . ?
C28 C29 C30 120.1(6) . . ?
C30 C29 HT 119.9 . . ?
C29 C30 HU 119.7 . . ?
C31 C30 C29 120.7(6) . . ?
C31 C30 HU 119.7 . . ?
O4 C31 C30 120.3(5) . . ?
O4 C31 C32 118.7(5) . . ?
C30 C31 C32 121.0(5) . . ?
O3 C32 C27 125.1(4) . . ?
O3 C32 C31 117.6(4) . . ?
C27 C32 C31 117.2(5) . . ?
N5 C33 C34 166.1(19) . . ?
C33 C34 HV 109.5 . . ?
C33 C34 HW 109.5 . . ?
C33 C34 HX 109.5 . . ?
HV C34 HW 109.5 . . ?
HV C34 HX 109.5 . . ?
HW C34 HX 109.5 . . ?
N6 C35 C36 173.6(17) . . ?
C35 C36 HY 109.5 . . ?
C35 C36 HZ 109.5 . . ?
C35 C36 H1 109.5 . . ?
HY C36 HZ 109.5 . . ?
HY C36 H1 109.5 . . ?
HZ C36 H1 109.5 . . ?
F5 B2 F6 114.9(9) . . ?
F5 B2 F7 112.3(8) . . ?
F5 B2 F8 103.8(8) . . ?
F6 B2 F8 107.2(8) . . ?
F7 B2 F6 109.6(9) . . ?
F7 B2 F8 108.5(9) . . ?
F5A B2 F8A 100.6(11) . . ?
F7A B2 F5A 122(2) . . ?
F7A B2 F8A 113.9(19) . . ?
F7A B2 F6A 109.1(18) . . ?
F6A B2 F5A 110.1(16) . . ?
F6A B2 F8A 98.7(19) . . ?

loop_
_geom_bond_atom_site_label_1
_geom_bond_atom_site_label_2
_geom_bond_distance
_geom_bond_site_symmetry_2
_geom_bond_publ_flag
Fe1 O1 1.898(3) . ?
Fe1 O3 1.915(3) . ?
Fe1 N1 2.158(4) . ?
Fe1 N2 2.117(4) . ?
Fe1 N3 2.149(4) . ?
Fe1 N4 2.116(4) . ?
O1 C12 1.313(5) . ?
O2 H 0.8300 . ?
O2 C13 1.349(6) . ?
O3 C32 1.313(5) . ?
O4 HA 0.8300 . ?
O4 C31 1.355(6) . ?
N1 C1 1.319(6) . ?
N1 C5 1.361(6) . ?
N2 C6 1.425(6) . ?
N2 C10 1.290(6) . ?
N3 C17 1.325(7) . ?
N3 C21 1.364(6) . ?
N4 C22 1.450(6) . ?
N4 C26 1.279(6) . ?
C1 HB 0.9400 . ?
C1 C2 1.396(7) . ?
C2 HC 0.9400 . ?
C2 C3 1.344(8) . ?
C3 HD 0.9400 . ?
C3 C4 1.408(8) . ?
C4 C5 1.428(7) . ?
C4 C9 1.391(8) . ?
C5 C6 1.421(7) . ?
C6 C7 1.369(7) . ?
C7 HE 0.9400 . ?
C7 C8 1.423(8) . ?
C8 HF 0.9400 . ?
C8 C9 1.343(9) . ?
C9 HG 0.9400 . ?
C10 HH 0.9400 . ?
C10 C11 1.424(7) . ?
C11 C12 1.414(7) . ?
C11 C16 1.418(7) . ?
C12 C13 1.400(7) . ?
C13 C14 1.363(7) . ?
C14 HI 0.9400 . ?
C14 C15 1.394(8) . ?
C15 HJ 0.9400 . ?
C15 C16 1.351(8) . ?
C16 HK 0.9400 . ?
C17 HL 0.9400 . ?
C17 C18 1.389(8) . ?
C18 HM 0.9400 . ?
C18 C19 1.319(9) . ?
C19 HN 0.9400 . ?
C19 C20 1.418(9) . ?
C20 C21 1.408(7) . ?
C20 C25 1.392(9) . ?
C21 C22 1.418(7) . ?
C22 C23 1.357(7) . ?
C23 HO 0.9400 . ?
C23 C24 1.387(8) . ?
C24 HP 0.9400 . ?
C24 C25 1.347(9) . ?
C25 HQ 0.9400 . ?
C26 HR 0.9400 . ?
C26 C27 1.423(7) . ?
C27 C28 1.400(7) . ?
C27 C32 1.408(7) . ?
C28 HS 0.9400 . ?
C28 C29 1.358(8) . ?
C29 HT 0.9400 . ?
C29 C30 1.388(9) . ?
C30 HU 0.9400 . ?
C30 C31 1.363(8) . ?
C31 C32 1.423(7) . ?
N5 C33 1.093(13) . ?
C33 C34 1.401(15) . ?
C34 HV 0.9700 . ?
C34 HW 0.9700 . ?
C34 HX 0.9700 . ?
N6 C35 1.075(13) . ?
C35 C36 1.455(16) . ?
C36 HY 0.9700 . ?
C36 HZ 0.9700 . ?
C36 H1 0.9700 . ?
B2 F5 1.318(8) . ?
B2 F6 1.363(9) . ?
B2 F7 1.362(9) . ?
B2 F8 1.377(9) . ?
B2 F5A 1.352(13) . ?
B2 F7A 1.326(13) . ?
B2 F8A 1.365(14) . ?
B2 F6A 1.347(12) . ?

loop_
_geom_torsion_atom_site_label_1
_geom_torsion_atom_site_label_2
_geom_torsion_atom_site_label_3
_geom_torsion_atom_site_label_4
_geom_torsion
_geom_torsion_site_symmetry_1
_geom_torsion_site_symmetry_2
_geom_torsion_site_symmetry_3
_geom_torsion_site_symmetry_4
_geom_torsion_publ_flag
Fe1 O1 C12 C11 -4.9(7) . . . . ?
Fe1 O1 C12 C13 177.2(3) . . . . ?
Fe1 O3 C32 C27 10.9(7) . . . . ?
Fe1 O3 C32 C31 -171.8(3) . . . . ?
Fe1 N1 C1 C2 -177.6(4) . . . . ?
Fe1 N1 C5 C4 176.9(3) . . . . ?
Fe1 N1 C5 C6 -3.0(5) . . . . ?
Fe1 N2 C6 C5 2.9(5) . . . . ?
Fe1 N2 C6 C7 -176.7(4) . . . . ?
Fe1 N2 C10 C11 5.3(7) . . . . ?
Fe1 N3 C17 C18 170.8(5) . . . . ?
Fe1 N3 C21 C20 -171.1(4) . . . . ?
Fe1 N3 C21 C22 8.2(5) . . . . ?
Fe1 N4 C22 C21 -6.8(5) . . . . ?
Fe1 N4 C22 C23 170.6(4) . . . . ?
Fe1 N4 C26 C27 -2.8(7) . . . . ?
O1 C12 C13 O2 -0.1(7) . . . . ?
O1 C12 C13 C14 -178.8(5) . . . . ?
O2 C13 C14 C15 179.3(5) . . . . ?
O3 Fe1 O1 C12 -93.3(4) . . . . ?
O4 C31 C32 O3 0.8(7) . . . . ?
O4 C31 C32 C27 178.3(5) . . . . ?
N1 Fe1 O1 C12 23.1(8) . . . . ?
N1 C1 C2 C3 0.7(8) . . . . ?
N1 C5 C6 N2 0.1(6) . . . . ?
N1 C5 C6 C7 179.7(4) . . . . ?
N2 Fe1 O1 C12 8.3(4) . . . . ?
N2 C6 C7 C8 -179.9(5) . . . . ?
N2 C10 C11 C12 1.3(8) . . . . ?
N2 C10 C11 C16 178.9(5) . . . . ?
N3 Fe1 O1 C12 100.8(4) . . . . ?
N3 C17 C18 C19 -0.6(11) . . . . ?
N3 C21 C22 N4 -1.0(6) . . . . ?
N3 C21 C22 C23 -178.6(4) . . . . ?
N4 Fe1 O1 C12 177.6(4) . . . . ?
N4 C22 C23 C24 -179.2(5) . . . . ?
N4 C26 C27 C28 179.3(5) . . . . ?
N4 C26 C27 C32 -2.4(8) . . . . ?
C1 N1 C5 C4 -1.7(6) . . . . ?
C1 N1 C5 C6 178.4(4) . . . . ?
C1 C2 C3 C4 -1.1(9) . . . . ?
C2 C3 C4 C5 0.2(8) . . . . ?
C2 C3 C4 C9 -177.1(5) . . . . ?
C3 C4 C5 N1 1.3(7) . . . . ?
C3 C4 C5 C6 -178.9(4) . . . . ?
C3 C4 C9 C8 179.8(6) . . . . ?
C4 C5 C6 N2 -179.7(4) . . . . ?
C4 C5 C6 C7 -0.1(7) . . . . ?
C5 N1 C1 C2 0.8(7) . . . . ?
C5 C4 C9 C8 2.6(9) . . . . ?
C5 C6 C7 C8 0.5(8) . . . . ?
C6 N2 C10 C11 -175.5(4) . . . . ?
C6 C7 C8 C9 0.6(9) . . . . ?
C7 C8 C9 C4 -2.2(10) . . . . ?
C9 C4 C5 N1 178.8(4) . . . . ?
C9 C4 C5 C6 -1.4(7) . . . . ?
C10 N2 C6 C5 -176.3(4) . . . . ?
C10 N2 C6 C7 4.0(7) . . . . ?
C10 C11 C12 O1 -2.2(8) . . . . ?
C10 C11 C12 C13 175.8(5) . . . . ?
C10 C11 C16 C15 -178.4(6) . . . . ?
C11 C12 C13 O2 -178.1(5) . . . . ?
C11 C12 C13 C14 3.2(7) . . . . ?
C12 C11 C16 C15 -0.7(9) . . . . ?
C12 C13 C14 C15 -2.1(9) . . . . ?
C13 C14 C15 C16 -0.5(10) . . . . ?
C14 C15 C16 C11 1.9(10) . . . . ?
C16 C11 C12 O1 -179.8(4) . . . . ?
C16 C11 C12 C13 -1.8(7) . . . . ?
C17 N3 C21 C20 1.6(7) . . . . ?
C17 N3 C21 C22 -179.0(5) . . . . ?
C17 C18 C19 C20 1.6(11) . . . . ?
C18 C19 C20 C21 -1.0(9) . . . . ?
C18 C19 C20 C25 179.1(7) . . . . ?
C19 C20 C21 N3 -0.7(7) . . . . ?
C19 C20 C21 C22 -180.0(5) . . . . ?
C19 C20 C25 C24 -179.5(6) . . . . ?
C20 C21 C22 N4 178.3(4) . . . . ?
C20 C21 C22 C23 0.8(7) . . . . ?
C21 N3 C17 C18 -1.0(9) . . . . ?
C21 C20 C25 C24 0.7(9) . . . . ?
C21 C22 C23 C24 -2.0(8) . . . . ?
C22 N4 C26 C27 -179.6(4) . . . . ?
C22 C23 C24 C25 2.5(9) . . . . ?
C23 C24 C25 C20 -1.8(10) . . . . ?
C25 C20 C21 N3 179.2(5) . . . . ?
C25 C20 C21 C22 -0.1(7) . . . . ?
C26 N4 C22 C21 170.4(4) . . . . ?
C26 N4 C22 C23 -12.3(7) . . . . ?
C26 C27 C28 C29 179.1(5) . . . . ?
C26 C27 C32 O3 -1.2(8) . . . . ?
C26 C27 C32 C31 -178.5(5) . . . . ?
C27 C28 C29 C30 0.0(10) . . . . ?
C28 C27 C32 O3 177.1(5) . . . . ?
C28 C27 C32 C31 -0.2(7) . . . . ?
C28 C29 C30 C31 -1.4(10) . . . . ?
C29 C30 C31 O4 -177.5(5) . . . . ?
C29 C30 C31 C32 2.0(9) . . . . ?
C30 C31 C32 O3 -178.6(5) . . . . ?
C30 C31 C32 C27 -1.1(8) . . . . ?
C32 C27 C28 C29 0.7(9) . . . . ?
